data_4320673
loop_
_publ_author_name
'A. L. Rheingold'
'L. M. Liable-Sands'
'S. Trofimenko'

_publ_section_title
;
 Hydrotris[3-(1-naphthylpyrazol-1-yl)]borate and
 Hydrotris[3-(2-naphthylpyrazol-1-yl)]borate: Two Novel Homoscorpionate
 Ligands of Varying Coordination Behavior
;
_journal_name_full 'Inorganic Chemistry'
_journal_page_first 6509
_journal_page_last 6513
_journal_paper_doi 10.1021/ic010751h
_journal_volume 40
_journal_year 2001
_chemical_formula_sum 'C54 H50 B2 Co N12'
_chemical_formula_weight 946.55
_chemical_name_systematic
;

 ?

;
_space_group_IT_number 14
_symmetry_cell_setting monoclinic
_symmetry_space_group_name_Hall '-P 2ybc'
_symmetry_space_group_name_H-M 'P 1 21/c 1'
_atom_sites_solution_hydrogens geom
_atom_sites_solution_primary direct
_atom_sites_solution_secondary difmap
_audit_creation_method SHELXL-97
_cell_angle_alpha 90.00
_cell_angle_beta 97.7491(12)
_cell_angle_gamma 90.00
_cell_formula_units_Z 4
_cell_length_a 10.7538(3)
_cell_length_b 16.6928(4)
_cell_length_c 28.8725(8)
_cell_measurement_temperature 223(2)
_cell_volume 5135.6(2)
_computing_structure_refinement 'SHELXL-97 (Sheldrick, 1997)'
_computing_structure_solution 'SHELXS-97 (Sheldrick, 1990)'
_diffrn_ambient_temperature 223(2)
_diffrn_measured_fraction_theta_full 0.893
_diffrn_measured_fraction_theta_max 0.893
_diffrn_radiation_monochromator graphite
_diffrn_radiation_source 'fine-focus sealed tube'
_diffrn_radiation_type MoK\a
_diffrn_radiation_wavelength 0.71073
_diffrn_reflns_av_R_equivalents 0.0816
_diffrn_reflns_av_sigmaI/netI 0.1434
_diffrn_reflns_limit_h_max 12
_diffrn_reflns_limit_h_min -11
_diffrn_reflns_limit_k_max 19
_diffrn_reflns_limit_k_min -19
_diffrn_reflns_limit_l_max 32
_diffrn_reflns_limit_l_min -26
_diffrn_reflns_number 15645
_diffrn_reflns_theta_full 24.00
_diffrn_reflns_theta_max 24.00
_diffrn_reflns_theta_min 1.41
_exptl_absorpt_coefficient_mu 0.430
_exptl_absorpt_correction_T_max 0.9577
_exptl_absorpt_correction_T_min 0.8804
_exptl_crystal_colour pink
_exptl_crystal_density_diffrn 1.224
_exptl_crystal_density_method 'not measured'
_exptl_crystal_description block
_exptl_crystal_F_000 2064
_exptl_crystal_size_max 0.30
_exptl_crystal_size_mid 0.20
_exptl_crystal_size_min 0.10
_refine_diff_density_max 0.433
_refine_diff_density_min -0.635
_refine_diff_density_rms 0.081
_refine_ls_extinction_method none
_refine_ls_goodness_of_fit_ref 0.999
_refine_ls_hydrogen_treatment mixed
_refine_ls_matrix_type full
_refine_ls_number_parameters 622
_refine_ls_number_reflns 7197
_refine_ls_number_restraints 0
_refine_ls_restrained_S_all 0.999
_refine_ls_R_factor_all 0.1377
_refine_ls_R_factor_gt 0.0725
_refine_ls_shift/su_max 0.001
_refine_ls_shift/su_mean 0.000
_refine_ls_structure_factor_coef Fsqd
_refine_ls_weighting_details 'calc w=1/[\s^2^(Fo^2^)+(0.1000P)^2^+0.0000P] where P=(Fo^2^+2Fc^2^)/3'
_refine_ls_weighting_scheme calc
_refine_ls_wR_factor_gt 0.1723
_refine_ls_wR_factor_ref 0.2052
_reflns_number_gt 3972
_reflns_number_total 7197
_reflns_threshold_expression >2sigma(I)
_cod_data_source_file ic010751h_3.cif
_cod_data_source_block trof48
_cod_depositor_comments
;
The following automatic conversions were performed:

'_symmetry_cell_setting' value 'Monoclinic' changed to 'monoclinic'
according to the built-in table from CIF Core dictionary named
'cif_core.dic' version 2.4.1 from 2010-06-29.

Automatic conversion script
Id: cif_fix_values 1646 2011-03-28 12:23:43Z adriana 
;
_cod_original_cell_volume 5135.6(4)
_cod_database_code 4320673

loop_
_symmetry_equiv_pos_as_xyz
'x, y, z'
'-x, y+1/2, -z+1/2'
'-x, -y, -z'
'x, -y-1/2, z-1/2'

loop_
_atom_site_label
_atom_site_type_symbol
_atom_site_fract_x
_atom_site_fract_y
_atom_site_fract_z
_atom_site_U_iso_or_equiv
_atom_site_adp_type
_atom_site_occupancy
_atom_site_symmetry_multiplicity
_atom_site_calc_flag
_atom_site_refinement_flags
_atom_site_disorder_assembly
_atom_site_disorder_group
Co1 Co 0.32494(8) 0.06714(4) 0.81683(3) 0.0307(3) Uani 1 1 d . . .
N1 N 0.3620(5) -0.0590(2) 0.83650(16) 0.0304(12) Uani 1 1 d . . .
N2 N 0.4757(5) -0.0820(2) 0.82421(16) 0.0309(12) Uani 1 1 d . . .
N3 N 0.4888(5) 0.0856(2) 0.86889(16) 0.0331(13) Uani 1 1 d . . .
N4 N 0.5907(5) 0.0391(3) 0.86226(17) 0.0306(12) Uani 1 1 d . . .
N5 N 0.4467(5) 0.0430(3) 0.75526(17) 0.0356(13) Uani 1 1 d . . .
N6 N 0.5641(5) 0.0206(2) 0.77419(17) 0.0318(13) Uani 1 1 d . . .
N7 N 0.1899(5) 0.0986(3) 0.86182(17) 0.0350(13) Uani 1 1 d . . .
N8 N 0.0994(5) 0.1520(3) 0.84299(17) 0.0347(13) Uani 1 1 d . . .
N9 N 0.3338(5) 0.1895(3) 0.79520(16) 0.0329(13) Uani 1 1 d . . .
N10 N 0.2199(5) 0.2296(2) 0.78936(17) 0.0355(13) Uani 1 1 d . . .
N11 N 0.1702(5) 0.0511(3) 0.76431(17) 0.0324(13) Uani 1 1 d . . .
N12 N 0.0845(5) 0.1135(3) 0.75762(18) 0.0360(13) Uani 1 1 d . . .
C1 C 0.4815(6) -0.1630(3) 0.8221(2) 0.0382(17) Uani 1 1 d . . .
H1A H 0.5492 -0.1929 0.8138 0.046 Uiso 1 1 calc R . .
C2 C 0.3722(6) -0.1941(3) 0.8340(2) 0.0390(16) Uani 1 1 d . . .
H2A H 0.3509 -0.2485 0.8357 0.047 Uiso 1 1 calc R . .
C3 C 0.2990(6) -0.1283(3) 0.84327(19) 0.0295(15) Uani 1 1 d . . .
C4 C 0.1774(6) -0.1275(3) 0.8610(2) 0.0364(16) Uani 1 1 d . . .
C5 C 0.1599(6) -0.1722(3) 0.9024(2) 0.0392(16) Uani 1 1 d . . .
C6 C 0.2574(7) -0.2189(4) 0.9286(2) 0.0452(18) Uani 1 1 d . . .
H6A H 0.3358 -0.2242 0.9179 0.054 Uiso 1 1 calc R . .
C7 C 0.2355(9) -0.2559(4) 0.9694(2) 0.064(2) Uani 1 1 d . . .
H7A H 0.2994 -0.2869 0.9861 0.076 Uiso 1 1 calc R . .
C8 C 0.1224(10) -0.2485(5) 0.9863(3) 0.071(3) Uani 1 1 d . . .
H8A H 0.1103 -0.2737 1.0144 0.085 Uiso 1 1 calc R . .
C9 C 0.0276(8) -0.2047(4) 0.9623(3) 0.056(2) Uani 1 1 d . . .
H9A H -0.0497 -0.2013 0.9739 0.068 Uiso 1 1 calc R . .
C10 C 0.0426(7) -0.1641(4) 0.9204(2) 0.0427(18) Uani 1 1 d . . .
C11 C -0.0536(7) -0.1170(4) 0.8964(3) 0.051(2) Uani 1 1 d . . .
H11A H -0.1314 -0.1130 0.9077 0.061 Uiso 1 1 calc R . .
C12 C -0.0347(6) -0.0772(4) 0.8571(2) 0.0457(18) Uani 1 1 d . . .
H12A H -0.0998 -0.0460 0.8414 0.055 Uiso 1 1 calc R . .
C13 C 0.0802(6) -0.0818(3) 0.8395(2) 0.0408(17) Uani 1 1 d . . .
H13A H 0.0910 -0.0530 0.8124 0.049 Uiso 1 1 calc R . .
C14 C 0.6897(7) 0.0538(4) 0.8941(2) 0.0408(17) Uani 1 1 d . . .
H14A H 0.7692 0.0298 0.8959 0.049 Uiso 1 1 calc R . .
C15 C 0.6526(7) 0.1115(4) 0.9243(2) 0.0470(19) Uani 1 1 d . . .
H15A H 0.7016 0.1335 0.9507 0.056 Uiso 1 1 calc R . .
C16 C 0.5294(7) 0.1297(3) 0.9077(2) 0.0346(16) Uani 1 1 d . . .
C17 C 0.4468(6) 0.1887(3) 0.9284(2) 0.0397(16) Uani 1 1 d . . .
C18 C 0.4268(6) 0.1817(3) 0.9761(2) 0.0393(16) Uani 1 1 d . . .
C19 C 0.4767(6) 0.1184(4) 1.0056(2) 0.0434(17) Uani 1 1 d . . .
H19A H 0.5283 0.0797 0.9942 0.052 Uiso 1 1 calc R . .
C20 C 0.4506(7) 0.1130(5) 1.0506(2) 0.057(2) Uani 1 1 d . . .
H20A H 0.4849 0.0709 1.0698 0.068 Uiso 1 1 calc R . .
C21 C 0.3742(7) 0.1690(6) 1.0681(3) 0.064(2) Uani 1 1 d . . .
H21A H 0.3540 0.1633 1.0986 0.077 Uiso 1 1 calc R . .
C22 C 0.3286(7) 0.2316(5) 1.0415(3) 0.064(2) Uani 1 1 d . . .
H22A H 0.2802 0.2706 1.0543 0.077 Uiso 1 1 calc R . .
C23 C 0.3524(6) 0.2394(4) 0.9948(2) 0.0465(18) Uani 1 1 d . . .
C24 C 0.2979(8) 0.3030(4) 0.9660(3) 0.068(2) Uani 1 1 d . . .
H24A H 0.2483 0.3419 0.9784 0.082 Uiso 1 1 calc R . .
C25 C 0.3175(8) 0.3073(4) 0.9214(3) 0.071(3) Uani 1 1 d . . .
H25A H 0.2801 0.3487 0.9023 0.086 Uiso 1 1 calc R . .
C26 C 0.3937(7) 0.2503(4) 0.9024(2) 0.052(2) Uani 1 1 d . . .
H26A H 0.4078 0.2553 0.8711 0.062 Uiso 1 1 calc R . .
C27 C 0.6447(6) 0.0335(3) 0.7435(2) 0.0383(17) Uani 1 1 d . . .
H27A H 0.7316 0.0239 0.7490 0.046 Uiso 1 1 calc R . .
C28 C 0.5802(7) 0.0630(4) 0.7029(2) 0.0465(19) Uani 1 1 d . . .
H28A H 0.6125 0.0765 0.6753 0.056 Uiso 1 1 calc R . .
C29 C 0.4555(7) 0.0686(3) 0.7116(2) 0.0424(18) Uani 1 1 d . . .
C30 C 0.3458(7) 0.0925(4) 0.6773(2) 0.0377(16) Uani 1 1 d . . .
C31 C 0.3081(7) 0.0427(4) 0.6372(2) 0.0457(18) Uani 1 1 d . . .
C32 C 0.3663(8) -0.0317(4) 0.6287(3) 0.066(2) Uani 1 1 d . . .
H32A H 0.4339 -0.0495 0.6503 0.079 Uiso 1 1 calc R . .
C33 C 0.3281(11) -0.0780(5) 0.5908(3) 0.086(3) Uani 1 1 d . . .
H33A H 0.3681 -0.1271 0.5867 0.103 Uiso 1 1 calc R . .
C34 C 0.2296(13) -0.0525(6) 0.5579(4) 0.105(4) Uani 1 1 d . . .
H34A H 0.2047 -0.0834 0.5311 0.126 Uiso 1 1 calc R . .
C35 C 0.1688(10) 0.0178(6) 0.5649(3) 0.084(3) Uani 1 1 d . . .
H35A H 0.1005 0.0335 0.5430 0.101 Uiso 1 1 calc R . .
C36 C 0.2060(8) 0.0669(4) 0.6038(2) 0.053(2) Uani 1 1 d . . .
C37 C 0.1447(7) 0.1396(5) 0.6106(3) 0.058(2) Uani 1 1 d . . .
H37A H 0.0762 0.1557 0.5889 0.070 Uiso 1 1 calc R . .
C38 C 0.1836(7) 0.1871(4) 0.6484(3) 0.0498(19) Uani 1 1 d . . .
H38A H 0.1428 0.2360 0.6521 0.060 Uiso 1 1 calc R . .
C39 C 0.2839(6) 0.1631(4) 0.6816(2) 0.0412(17) Uani 1 1 d . . .
H39A H 0.3093 0.1964 0.7074 0.049 Uiso 1 1 calc R . .
C40 C 0.2409(7) 0.0239(4) 0.9362(2) 0.0454(18) Uani 1 1 d . . .
H40A H 0.3084 0.0025 0.9208 0.068 Uiso 1 1 calc R . .
H40B H 0.1873 -0.0196 0.9438 0.068 Uiso 1 1 calc R . .
H40C H 0.2758 0.0512 0.9646 0.068 Uiso 1 1 calc R . .
C41 C 0.1655(6) 0.0817(3) 0.9044(2) 0.0346(16) Uani 1 1 d . . .
C42 C 0.0599(6) 0.1236(4) 0.9136(2) 0.0454(18) Uani 1 1 d . . .
H42A H 0.0236 0.1222 0.9414 0.055 Uiso 1 1 calc R . .
C43 C 0.0188(7) 0.1673(4) 0.8744(2) 0.0472(19) Uani 1 1 d . . .
C44 C -0.0890(7) 0.2241(4) 0.8646(3) 0.067(2) Uani 1 1 d . . .
H44A H -0.0923 0.2448 0.8331 0.101 Uiso 1 1 calc R . .
H44B H -0.0780 0.2681 0.8868 0.101 Uiso 1 1 calc R . .
H44C H -0.1666 0.1962 0.8677 0.101 Uiso 1 1 calc R . .
C45 C 0.5591(6) 0.2239(3) 0.7942(2) 0.0393(16) Uani 1 1 d . . .
H45A H 0.5712 0.1676 0.8018 0.059 Uiso 1 1 calc R . .
H45B H 0.6040 0.2562 0.8189 0.059 Uiso 1 1 calc R . .
H45C H 0.5908 0.2353 0.7650 0.059 Uiso 1 1 calc R . .
C46 C 0.4210(6) 0.2436(3) 0.7893(2) 0.0318(15) Uani 1 1 d . . .
C47 C 0.3656(6) 0.3180(3) 0.7796(2) 0.0355(16) Uani 1 1 d . . .
H47A H 0.4066 0.3662 0.7741 0.043 Uiso 1 1 calc R . .
C48 C 0.2395(7) 0.3073(3) 0.7796(2) 0.0476(19) Uani 1 1 d . . .
C49 C 0.1327(7) 0.3659(4) 0.7719(3) 0.073(3) Uani 1 1 d . . .
H49A H 0.0550 0.3388 0.7757 0.109 Uiso 1 1 calc R . .
H49B H 0.1270 0.3877 0.7405 0.109 Uiso 1 1 calc R . .
H49C H 0.1474 0.4091 0.7945 0.109 Uiso 1 1 calc R . .
C50 C 0.2058(7) -0.0780(3) 0.7245(2) 0.0497(19) Uani 1 1 d . . .
H50A H 0.2722 -0.0828 0.7506 0.075 Uiso 1 1 calc R . .
H50B H 0.2420 -0.0783 0.6955 0.075 Uiso 1 1 calc R . .
H50C H 0.1483 -0.1227 0.7248 0.075 Uiso 1 1 calc R . .
C51 C 0.1353(6) 0.0000(4) 0.7285(2) 0.0386(17) Uani 1 1 d . . .
C52 C 0.0320(7) 0.0297(4) 0.6999(2) 0.0470(19) Uani 1 1 d . . .
H52A H -0.0097 0.0060 0.6727 0.056 Uiso 1 1 calc R . .
C53 C 0.0025(7) 0.1018(4) 0.7198(2) 0.0439(18) Uani 1 1 d . . .
C54 C -0.1014(7) 0.1605(4) 0.7021(3) 0.065(2) Uani 1 1 d . . .
H54A H -0.1001 0.2051 0.7237 0.098 Uiso 1 1 calc R . .
H54B H -0.1819 0.1337 0.6999 0.098 Uiso 1 1 calc R . .
H54C H -0.0883 0.1802 0.6716 0.098 Uiso 1 1 calc R . .
B1 B 0.5849(7) -0.0217(4) 0.8218(2) 0.0336(18) Uani 1 1 d . . .
H10A H 0.6651 -0.0516 0.8246 0.040 Uiso 1 1 calc R . .
B2 B 0.0983(8) 0.1834(4) 0.7933(3) 0.043(2) Uani 1 1 d . . .
H10B H 0.0262 0.2202 0.7859 0.051 Uiso 1 1 calc R . .

loop_
_atom_site_aniso_label
_atom_site_aniso_U_11
_atom_site_aniso_U_22
_atom_site_aniso_U_33
_atom_site_aniso_U_23
_atom_site_aniso_U_13
_atom_site_aniso_U_12
Co1 0.0424(6) 0.0193(4) 0.0307(5) 0.0020(4) 0.0066(4) 0.0029(4)
N1 0.042(3) 0.020(2) 0.030(3) -0.004(2) 0.007(3) -0.001(2)
N2 0.041(4) 0.024(3) 0.030(3) 0.000(2) 0.013(3) 0.006(2)
N3 0.050(4) 0.022(2) 0.029(3) 0.000(2) 0.012(3) 0.000(2)
N4 0.034(4) 0.026(2) 0.033(3) -0.003(2) 0.006(3) -0.002(2)
N5 0.057(4) 0.019(2) 0.031(3) 0.006(2) 0.006(3) 0.001(2)
N6 0.042(4) 0.019(2) 0.035(3) -0.001(2) 0.007(3) 0.003(2)
N7 0.052(4) 0.024(2) 0.030(3) 0.002(2) 0.008(3) 0.003(2)
N8 0.038(3) 0.027(3) 0.041(3) 0.008(2) 0.013(3) 0.007(2)
N9 0.046(4) 0.024(2) 0.030(3) 0.005(2) 0.013(3) 0.003(2)
N10 0.051(4) 0.017(2) 0.040(3) 0.005(2) 0.015(3) 0.003(2)
N11 0.034(3) 0.031(3) 0.032(3) 0.006(2) 0.001(3) 0.003(2)
N12 0.043(4) 0.033(3) 0.033(3) 0.007(2) 0.006(3) 0.002(2)
C1 0.060(5) 0.018(3) 0.039(4) -0.004(3) 0.014(4) 0.010(3)
C2 0.053(5) 0.017(3) 0.048(4) -0.001(3) 0.012(4) -0.004(3)
C3 0.042(4) 0.024(3) 0.023(3) 0.000(3) 0.008(3) -0.001(3)
C4 0.060(5) 0.019(3) 0.032(4) 0.000(3) 0.011(4) -0.007(3)
C5 0.052(5) 0.026(3) 0.038(4) -0.007(3) 0.000(4) -0.006(3)
C6 0.056(5) 0.034(4) 0.045(4) 0.004(3) 0.002(4) -0.011(3)
C7 0.107(7) 0.047(4) 0.036(4) 0.015(4) 0.007(5) -0.015(4)
C8 0.120(9) 0.061(5) 0.032(4) 0.006(4) 0.017(5) -0.028(5)
C9 0.067(6) 0.055(4) 0.050(5) -0.010(4) 0.021(5) -0.027(4)
C10 0.055(5) 0.038(4) 0.036(4) -0.006(3) 0.012(4) -0.020(3)
C11 0.060(6) 0.041(4) 0.056(5) -0.004(4) 0.023(4) -0.011(4)
C12 0.044(5) 0.042(4) 0.052(4) 0.000(3) 0.011(4) 0.005(3)
C13 0.057(5) 0.025(3) 0.042(4) 0.007(3) 0.013(4) -0.002(3)
C14 0.036(5) 0.046(4) 0.041(4) 0.000(3) 0.004(4) 0.004(3)
C15 0.067(6) 0.041(4) 0.031(4) -0.013(3) 0.004(4) -0.007(4)
C16 0.057(5) 0.023(3) 0.023(3) -0.002(3) 0.005(3) -0.004(3)
C17 0.063(5) 0.025(3) 0.031(4) -0.006(3) 0.006(3) -0.001(3)
C18 0.053(5) 0.033(3) 0.032(4) -0.004(3) 0.005(3) -0.007(3)
C19 0.059(5) 0.040(4) 0.031(4) -0.003(3) 0.004(4) -0.011(3)
C20 0.050(5) 0.077(5) 0.043(4) 0.017(4) 0.006(4) -0.004(4)
C21 0.045(5) 0.114(7) 0.033(4) 0.004(5) 0.003(4) -0.005(5)
C22 0.050(6) 0.096(6) 0.048(5) -0.022(5) 0.011(4) 0.004(5)
C23 0.055(5) 0.055(4) 0.029(4) -0.013(3) 0.005(4) 0.002(4)
C24 0.080(6) 0.061(5) 0.064(6) -0.016(4) 0.012(5) 0.023(4)
C25 0.115(8) 0.042(4) 0.059(5) 0.000(4) 0.018(5) 0.034(4)
C26 0.086(6) 0.038(4) 0.032(4) -0.005(3) 0.010(4) 0.012(4)
C27 0.035(4) 0.028(3) 0.056(5) -0.002(3) 0.020(4) 0.002(3)
C28 0.070(6) 0.039(4) 0.036(4) 0.002(3) 0.028(4) -0.004(4)
C29 0.064(5) 0.019(3) 0.046(4) 0.001(3) 0.016(4) -0.007(3)
C30 0.050(5) 0.038(4) 0.024(3) 0.007(3) 0.003(3) -0.008(3)
C31 0.057(6) 0.044(4) 0.036(4) 0.002(3) 0.005(4) -0.011(3)
C32 0.077(6) 0.054(5) 0.065(6) -0.009(4) 0.009(5) -0.002(4)
C33 0.129(10) 0.061(5) 0.065(6) -0.032(5) 0.003(6) -0.004(6)
C34 0.155(12) 0.088(8) 0.064(7) -0.030(6) -0.017(8) -0.024(8)
C35 0.100(8) 0.096(7) 0.047(6) -0.006(5) -0.029(5) -0.025(6)
C36 0.066(6) 0.053(4) 0.037(4) 0.011(4) -0.002(4) -0.018(4)
C37 0.061(6) 0.064(5) 0.046(5) 0.030(4) -0.008(4) -0.015(4)
C38 0.064(6) 0.039(4) 0.046(5) 0.021(4) 0.005(4) -0.002(3)
C39 0.057(5) 0.035(4) 0.032(4) 0.011(3) 0.009(4) -0.005(3)
C40 0.069(5) 0.032(3) 0.034(4) -0.002(3) 0.005(4) -0.006(3)
C41 0.042(4) 0.026(3) 0.036(4) 0.000(3) 0.008(3) -0.012(3)
C42 0.052(5) 0.045(4) 0.043(4) -0.001(3) 0.016(4) 0.008(3)
C43 0.069(5) 0.034(3) 0.043(4) 0.005(3) 0.022(4) 0.004(3)
C44 0.066(6) 0.066(5) 0.077(6) 0.015(4) 0.037(5) 0.026(4)
C45 0.044(5) 0.028(3) 0.045(4) 0.002(3) 0.006(3) -0.005(3)
C46 0.044(4) 0.027(3) 0.027(3) 0.005(3) 0.014(3) 0.004(3)
C47 0.049(5) 0.021(3) 0.038(4) 0.009(3) 0.014(3) 0.000(3)
C48 0.074(6) 0.024(3) 0.048(4) 0.008(3) 0.021(4) 0.007(3)
C49 0.077(6) 0.030(4) 0.115(7) 0.028(4) 0.029(5) 0.017(4)
C50 0.080(6) 0.031(3) 0.037(4) -0.005(3) 0.004(4) -0.008(3)
C51 0.040(5) 0.035(3) 0.042(4) 0.007(3) 0.008(4) -0.011(3)
C52 0.065(6) 0.044(4) 0.030(4) 0.011(3) -0.003(4) -0.020(4)
C53 0.053(5) 0.036(4) 0.042(4) 0.018(3) 0.002(4) -0.011(3)
C54 0.073(6) 0.044(4) 0.073(6) 0.021(4) -0.011(5) -0.003(4)
B1 0.034(5) 0.028(4) 0.038(4) -0.005(3) 0.003(4) 0.003(3)
B2 0.059(6) 0.026(4) 0.044(5) 0.013(3) 0.012(4) 0.009(3)

loop_
_atom_type_symbol
_atom_type_description
_atom_type_scat_dispersion_real
_atom_type_scat_dispersion_imag
_atom_type_scat_source
C C 0.0033 0.0016 'International Tables Vol C Tables 4.2.6.8 and 6.1.1.4'
H H 0.0000 0.0000 'International Tables Vol C Tables 4.2.6.8 and 6.1.1.4'
B B 0.0013 0.0007 'International Tables Vol C Tables 4.2.6.8 and 6.1.1.4'
N N 0.0061 0.0033 'International Tables Vol C Tables 4.2.6.8 and 6.1.1.4'
Cl Cl 0.1484 0.1585 'International Tables Vol C Tables 4.2.6.8 and 6.1.1.4'
Co Co 0.3494 0.9721 'International Tables Vol C Tables 4.2.6.8 and 6.1.1.4'

loop_
_geom_angle_atom_site_label_1
_geom_angle_atom_site_label_2
_geom_angle_atom_site_label_3
_geom_angle
_geom_angle_site_symmetry_1
_geom_angle_site_symmetry_3
_geom_angle_publ_flag
N11 Co1 N7 86.19(19) . . ?
N11 Co1 N9 88.48(19) . . ?
N7 Co1 N9 90.21(17) . . ?
N11 Co1 N3 177.71(17) . . ?
N7 Co1 N3 95.66(19) . . ?
N9 Co1 N3 90.16(18) . . ?
N11 Co1 N1 99.28(18) . . ?
N7 Co1 N1 101.05(17) . . ?
N9 Co1 N1 166.67(19) . . ?
N3 Co1 N1 81.71(18) . . ?
N11 Co1 N5 84.36(19) . . ?
N7 Co1 N5 169.0(2) . . ?
N9 Co1 N5 83.87(16) . . ?
N3 Co1 N5 93.67(19) . . ?
N1 Co1 N5 86.12(15) . . ?
C3 N1 N2 106.0(4) . . ?
C3 N1 Co1 140.3(4) . . ?
N2 N1 Co1 109.7(3) . . ?
C1 N2 N1 109.8(4) . . ?
C1 N2 B1 127.1(5) . . ?
N1 N2 B1 122.3(4) . . ?
C16 N3 N4 104.3(5) . . ?
C16 N3 Co1 141.6(4) . . ?
N4 N3 Co1 114.2(4) . . ?
C14 N4 N3 112.2(5) . . ?
C14 N4 B1 126.2(5) . . ?
N3 N4 B1 121.7(5) . . ?
C29 N5 N6 106.5(5) . . ?
C29 N5 Co1 139.6(4) . . ?
N6 N5 Co1 108.7(3) . . ?
C27 N6 N5 109.9(5) . . ?
C27 N6 B1 129.6(6) . . ?
N5 N6 B1 120.2(5) . . ?
C41 N7 N8 106.7(5) . . ?
C41 N7 Co1 138.4(4) . . ?
N8 N7 Co1 114.9(3) . . ?
C43 N8 N7 109.7(5) . . ?
C43 N8 B2 129.6(5) . . ?
N7 N8 B2 120.6(5) . . ?
C46 N9 N10 106.5(4) . . ?
C46 N9 Co1 138.2(4) . . ?
N10 N9 Co1 115.0(3) . . ?
C48 N10 N9 109.2(5) . . ?
C48 N10 B2 131.1(6) . . ?
N9 N10 B2 119.7(4) . . ?
C51 N11 N12 104.8(5) . . ?
C51 N11 Co1 137.7(4) . . ?
N12 N11 Co1 116.7(4) . . ?
C53 N12 N11 111.1(5) . . ?
C53 N12 B2 130.9(6) . . ?
N11 N12 B2 118.1(6) . . ?
N2 C1 C2 108.6(5) . . ?
C1 C2 C3 105.9(5) . . ?
N1 C3 C2 109.6(5) . . ?
N1 C3 C4 121.6(5) . . ?
C2 C3 C4 128.7(5) . . ?
C13 C4 C5 119.0(6) . . ?
C13 C4 C3 120.5(5) . . ?
C5 C4 C3 120.4(6) . . ?
C10 C5 C6 118.4(6) . . ?
C10 C5 C4 118.1(6) . . ?
C6 C5 C4 123.3(6) . . ?
C7 C6 C5 119.7(7) . . ?
C8 C7 C6 121.6(8) . . ?
C9 C8 C7 120.2(7) . . ?
C8 C9 C10 121.8(7) . . ?
C11 C10 C9 121.9(7) . . ?
C11 C10 C5 119.9(6) . . ?
C9 C10 C5 118.2(7) . . ?
C12 C11 C10 120.3(6) . . ?
C11 C12 C13 121.1(7) . . ?
C4 C13 C12 121.5(6) . . ?
N4 C14 C15 106.9(6) . . ?
C16 C15 C14 106.1(6) . . ?
N3 C16 C15 110.6(5) . . ?
N3 C16 C17 122.7(6) . . ?
C15 C16 C17 126.6(6) . . ?
C26 C17 C18 119.4(6) . . ?
C26 C17 C16 120.2(5) . . ?
C18 C17 C16 120.3(5) . . ?
C23 C18 C19 118.0(6) . . ?
C23 C18 C17 118.8(6) . . ?
C19 C18 C17 123.2(6) . . ?
C20 C19 C18 120.7(6) . . ?
C19 C20 C21 120.7(7) . . ?
C22 C21 C20 120.2(7) . . ?
C21 C22 C23 121.1(7) . . ?
C18 C23 C22 119.2(7) . . ?
C18 C23 C24 119.8(6) . . ?
C22 C23 C24 120.9(7) . . ?
C25 C24 C23 119.8(7) . . ?
C24 C25 C26 120.9(7) . . ?
C17 C26 C25 121.2(6) . . ?
N6 C27 C28 109.0(6) . . ?
C27 C28 C29 104.8(6) . . ?
N5 C29 C28 109.8(6) . . ?
N5 C29 C30 124.0(6) . . ?
C28 C29 C30 126.1(6) . . ?
C39 C30 C31 119.0(7) . . ?
C39 C30 C29 121.4(6) . . ?
C31 C30 C29 119.6(6) . . ?
C36 C31 C32 116.6(7) . . ?
C36 C31 C30 119.4(6) . . ?
C32 C31 C30 124.0(7) . . ?
C33 C32 C31 122.8(9) . . ?
C32 C33 C34 119.7(9) . . ?
C35 C34 C33 119.8(9) . . ?
C34 C35 C36 121.7(9) . . ?
C35 C36 C37 121.8(8) . . ?
C35 C36 C31 119.2(8) . . ?
C37 C36 C31 119.0(7) . . ?
C38 C37 C36 120.9(7) . . ?
C37 C38 C39 120.3(7) . . ?
C30 C39 C38 121.5(7) . . ?
N7 C41 C42 109.9(6) . . ?
N7 C41 C40 123.4(5) . . ?
C42 C41 C40 126.6(6) . . ?
C43 C42 C41 106.9(6) . . ?
N8 C43 C42 106.7(6) . . ?
N8 C43 C44 122.7(6) . . ?
C42 C43 C44 130.5(6) . . ?
N9 C46 C47 110.0(5) . . ?
N9 C46 C45 122.9(5) . . ?
C47 C46 C45 127.1(5) . . ?
C48 C47 C46 106.3(5) . . ?
N10 C48 C47 108.0(6) . . ?
N10 C48 C49 121.3(6) . . ?
C47 C48 C49 130.7(6) . . ?
N11 C51 C52 110.3(6) . . ?
N11 C51 C50 120.6(6) . . ?
C52 C51 C50 129.1(6) . . ?
C51 C52 C53 105.9(6) . . ?
N12 C53 C52 107.8(6) . . ?
N12 C53 C54 123.9(6) . . ?
C52 C53 C54 128.2(7) . . ?
N6 B1 N4 111.2(5) . . ?
N6 B1 N2 108.5(5) . . ?
N4 B1 N2 110.2(5) . . ?
N8 B2 N10 110.0(6) . . ?
N8 B2 N12 110.8(5) . . ?
N10 B2 N12 109.6(5) . . ?

loop_
_geom_bond_atom_site_label_1
_geom_bond_atom_site_label_2
_geom_bond_distance
_geom_bond_site_symmetry_2
_geom_bond_publ_flag
Co1 N11 2.112(5) . ?
Co1 N7 2.140(5) . ?
Co1 N9 2.142(4) . ?
Co1 N3 2.178(5) . ?
Co1 N1 2.203(4) . ?
Co1 N5 2.380(5) . ?
N1 C3 1.367(7) . ?
N1 N2 1.373(6) . ?
N2 C1 1.356(7) . ?
N2 B1 1.556(8) . ?
N3 C16 1.362(7) . ?
N3 N4 1.376(6) . ?
N4 C14 1.333(8) . ?
N4 B1 1.542(8) . ?
N5 C29 1.345(7) . ?
N5 N6 1.359(7) . ?
N6 C27 1.337(7) . ?
N6 B1 1.536(8) . ?
N7 C41 1.320(7) . ?
N7 N8 1.377(6) . ?
N8 C43 1.360(7) . ?
N8 B2 1.527(8) . ?
N9 C46 1.329(7) . ?
N9 N10 1.386(6) . ?
N10 C48 1.349(7) . ?
N10 B2 1.535(9) . ?
N11 C51 1.353(8) . ?
N11 N12 1.388(6) . ?
N12 C53 1.322(8) . ?
N12 B2 1.549(9) . ?
C1 C2 1.370(8) . ?
C2 C3 1.398(7) . ?
C3 C4 1.468(8) . ?
C4 C13 1.372(8) . ?
C4 C5 1.443(8) . ?
C5 C10 1.434(9) . ?
C5 C6 1.437(9) . ?
C6 C7 1.379(9) . ?
C7 C8 1.375(12) . ?
C8 C9 1.365(11) . ?
C9 C10 1.413(9) . ?
C10 C11 1.406(10) . ?
C11 C12 1.353(9) . ?
C12 C13 1.400(9) . ?
C14 C15 1.393(8) . ?
C15 C16 1.382(9) . ?
C16 C17 1.503(8) . ?
C17 C26 1.355(9) . ?
C17 C18 1.426(8) . ?
C18 C23 1.407(8) . ?
C18 C19 1.416(9) . ?
C19 C20 1.370(8) . ?
C20 C21 1.383(10) . ?
C21 C22 1.349(11) . ?
C22 C23 1.412(9) . ?
C23 C24 1.425(10) . ?
C24 C25 1.337(10) . ?
C25 C26 1.413(9) . ?
C27 C28 1.372(9) . ?
C28 C29 1.400(9) . ?
C29 C30 1.491(10) . ?
C30 C39 1.368(8) . ?
C30 C31 1.437(9) . ?
C31 C36 1.419(10) . ?
C31 C32 1.426(9) . ?
C32 C33 1.359(11) . ?
C33 C34 1.389(13) . ?
C34 C35 1.371(13) . ?
C35 C36 1.405(11) . ?
C36 C37 1.407(10) . ?
C37 C38 1.368(10) . ?
C38 C39 1.402(9) . ?
C40 C41 1.494(9) . ?
C41 C42 1.390(8) . ?
C42 C43 1.368(9) . ?
C43 C44 1.495(9) . ?
C45 C46 1.509(8) . ?
C46 C47 1.390(8) . ?
C47 C48 1.368(9) . ?
C48 C49 1.502(9) . ?
C50 C51 1.520(9) . ?
C51 C52 1.383(9) . ?
C52 C53 1.387(9) . ?
C53 C54 1.522(9) . ?
